data_4505219
loop_
_publ_author_name
'Muller, Eric A.'
'Cannon, Robert J.'
'Sarjeant, Amy Narducci'
'Ok, Kang Min'
'Halasyamani, P. Shiv'
'Norquist, Alexander J.'

_publ_section_title
;
 Directed Synthesis of Noncentrosymmetric Molybdates
;
_journal_issue 5
_journal_name_full 'Crystal Growth &amp; Design'
_journal_page_first 1913
_journal_paper_doi 10.1021/cg050184z
_journal_volume 5
_journal_year 2005
_chemical_absolute_configuration unk
_chemical_compound_source
;
?
;
_chemical_formula_moiety ' C5 H16 Mo3 N2 O14 S1 '
_chemical_formula_sum 'C5 H16 Mo3 N2 O14 S'
_chemical_formula_weight 648.07
_space_group_IT_number 19
_symmetry_cell_setting orthorhombic
_symmetry_space_group_name_Hall 'P 2ac 2ab'
_symmetry_space_group_name_H-M 'P 21 21 21'
_audit_creation_date 04-03-06
_audit_creation_method CRYSTALS_ver_12-03-99
_cell_angle_alpha 90
_cell_angle_beta 90
_cell_angle_gamma 90
_cell_formula_units_Z 4
_cell_length_a 8.5398(6)
_cell_length_b 10.7500(9)
_cell_length_c 18.1077(11)
_cell_measurement_temperature 153(2)
_cell_measurement_theta_max 33
_cell_measurement_theta_min 4
_cell_volume 1662.3(2)
_computing_cell_refinement 'CrysAlis RED '
_computing_data_collection 'CrysAlis CCD (Oxford Diffraction, 2004)'
_computing_data_reduction 'CrysAlis RED (Oxford Diffraction, 2004)'
_computing_structure_solution 'SIR92 (Altomare et al., 1994)'
_diffrn_ambient_temperature 153(2)
_diffrn_measured_fraction_theta_full 0.996
_diffrn_measured_fraction_theta_max 0.949
_diffrn_measurement_device_type
; 
CrysAlis CCD 
;
_diffrn_measurement_method \w
_diffrn_radiation_monochromator graphite
_diffrn_radiation_type 'Mo K\a'
_diffrn_radiation_wavelength 0.71070
_diffrn_reflns_av_R_equivalents 0.03
_diffrn_reflns_limit_h_max 12
_diffrn_reflns_limit_h_min -12
_diffrn_reflns_limit_k_max 16
_diffrn_reflns_limit_k_min -15
_diffrn_reflns_limit_l_max 27
_diffrn_reflns_limit_l_min -26
_diffrn_reflns_number 24951
_diffrn_reflns_theta_full 31.279
_diffrn_reflns_theta_max 32.925
_diffrn_reflns_theta_min 3.788
_diffrn_standards_decay_% 0.00
_diffrn_standards_interval_count 0
_diffrn_standards_interval_time 0
_diffrn_standards_number 0
_exptl_absorpt_coefficient_mu 2.429
_exptl_absorpt_correction_T_max 0.95
_exptl_absorpt_correction_T_min 0.90
_exptl_absorpt_correction_type multi-scan
_exptl_absorpt_process_details
; 
 Denzo/Scalepack (Otwinowski & Minor, 1996) 
;
_exptl_crystal_colour ' colorless '
_exptl_crystal_density_diffrn 2.589
_exptl_crystal_description ' needle '
_exptl_crystal_F_000 1256
_exptl_crystal_size_max 0.26
_exptl_crystal_size_mid 0.07
_exptl_crystal_size_min 0.02
_refine_diff_density_max 2.63
_refine_diff_density_min -1.09
_refine_ls_abs_structure_details 'Flack, 0 Friedel-pairs'
_refine_ls_abs_structure_Flack -0.08(6)
_refine_ls_extinction_method None
_refine_ls_goodness_of_fit_ref 0.8768
_refine_ls_number_parameters 227
_refine_ls_number_reflns 3247
_refine_ls_number_restraints 0
_refine_ls_R_factor_all 0.0482
_refine_ls_R_factor_gt 0.0231
_refine_ls_shift/su_max 0.000491
_refine_ls_structure_factor_coef Fsqd
_refine_ls_weighting_details
;
 Method, part 1, Chebychev polynomial, (Watkin, 1994, Prince, 1982) 
 [weight] = 1.0/[A~0~*T~0~(x)+A~1~*T~1~(x) ... +A~n-1~]*T~n-1~(x)] 
 where A~i~ are the Chebychev coefficients listed below and x= Fcalc/Fmax 
 Method = Robust Weighting (Prince, 1982) 
 W = [weight] * [1-(deltaF/6*sigmaF)^2^]^2^ 
 A~i~ are: 
 38.1 35.0 42.0 7.28 10.4 
;
_refine_ls_weighting_scheme calc
_refine_ls_wR_factor_all 0.0527
_refine_ls_wR_factor_gt 0.0524
_refine_ls_wR_factor_ref 0.0524
_reflns_limit_h_max 12
_reflns_limit_h_min -12
_reflns_limit_k_max 16
_reflns_limit_k_min 0
_reflns_limit_l_max 27
_reflns_limit_l_min 0
_reflns_number_gt 3247
_reflns_number_total 5799
_reflns_threshold_expression I>3.00u(I)
_cod_data_source_file cg050184zsi20050426_050831.cif
_cod_data_source_block X0055
_cod_depositor_comments
;
The following automatic conversions were performed:

'_symmetry_cell_setting' value 'Orthorhombic' changed to
'orthorhombic' according to
/home/saulius/struct/CIF-dictionaries/cif_core.dic dictionary named
'cif_core.dic' version 2.4.1 from 2010-06-29.

Automatic conversion script
Id: cif_fix_values 1715 2011-07-08 13:25:40Z adriana 
;
_cod_original_sg_symbol_H-M 'P 21 21 21 '
_cod_original_formula_sum ' C5 H16 Mo3 N2 O14 S1 '
_cod_database_code 4505219

loop_
_symmetry_equiv_pos_as_xyz
x,y,z
x+1/2,-y+1/2,-z
-x,y+1/2,-z+1/2
-x+1/2,-y,z+1/2

loop_
_atom_site_label
_atom_site_type_symbol
_atom_site_fract_x
_atom_site_fract_y
_atom_site_fract_z
_atom_site_U_iso_or_equiv
_atom_site_occupancy
_atom_site_adp_type
Mo1 Mo -0.67094(6) 0.12737(4) -0.24546(3) 0.0083 1.0000 Uani
Mo2 Mo -0.34735(5) -0.04516(5) -0.19690(2) 0.0083 1.0000 Uani
Mo3 Mo -0.67443(5) -0.21434(3) -0.24826(3) 0.0081 1.0000 Uani
S1 S -0.46598(12) -0.04296(15) -0.37313(6) 0.0087 1.0000 Uani
O1 O -0.8462(5) 0.1087(4) -0.2882(2) 0.0126 1.0000 Uani
O2 O -0.7227(5) 0.1721(4) -0.1589(2) 0.0131 1.0000 Uani
O3 O -0.5601(5) 0.0697(3) -0.3587(2) 0.0122 1.0000 Uani
O4 O -0.5943(6) -0.3725(4) -0.2839(2) 0.0110 1.0000 Uani
O5 O -0.4107(5) -0.2164(4) -0.2173(2) 0.0086 1.0000 Uani
O6 O -0.6098(4) -0.0436(5) -0.22398(17) 0.0097 1.0000 Uani
O7 O -0.1491(4) -0.0487(4) -0.20098(18) 0.0107 1.0000 Uani
O8 O -0.3842(4) -0.0432(5) -0.10372(19) 0.0144 1.0000 Uani
O9 O -0.3321(4) -0.0451(4) -0.31716(17) 0.0051 1.0000 Uani
O10 O -0.8461(5) -0.1934(4) -0.2948(2) 0.0132 1.0000 Uani
O11 O -0.7355(5) -0.2584(4) -0.1633(2) 0.0129 1.0000 Uani
O12 O -0.5628(5) -0.1556(3) -0.3604(2) 0.0106 1.0000 Uani
O13 O -0.3997(4) -0.0428(5) -0.44702(19) 0.0136 1.0000 Uani
N1 N 0.8550(5) 0.4784(4) 0.0192(2) 0.0131 1.0000 Uani
N2 N 1.0478(5) 0.4386(5) -0.1084(3) 0.0169 1.0000 Uani
C1 C 0.8723(7) 0.5782(5) -0.0389(3) 0.0153 1.0000 Uani
C2 C 1.0313(7) 0.5640(6) -0.0749(3) 0.0168 1.0000 Uani
C3 C 1.0326(7) 0.3389(5) -0.0512(3) 0.0158 1.0000 Uani
C4 C 0.8760(7) 0.3506(6) -0.0126(3) 0.0139 1.0000 Uani
C5 C 0.8507(9) 0.7063(6) -0.0048(4) 0.0231 1.0000 Uani
H1 H 0.7462 0.4836 0.0413 0.0165 1.0000 Uiso
H2 H 0.9335 0.4928 0.0588 0.0165 1.0000 Uiso
H3 H 0.9616 0.4313 -0.1465 0.0243 1.0000 Uiso
H4 H 1.1509 0.4339 -0.1339 0.0243 1.0000 Uiso
H5 H 0.7896 0.5684 -0.0795 0.0183 1.0000 Uiso
H6 H 1.1150 0.5702 -0.0350 0.0235 1.0000 Uiso
H7 H 1.0500 0.6284 -0.1124 0.0235 1.0000 Uiso
H8 H 1.1194 0.3467 -0.0162 0.0235 1.0000 Uiso
H9 H 1.0381 0.2568 -0.0779 0.0235 1.0000 Uiso
H10 H 0.8743 0.2876 0.0283 0.0160 1.0000 Uiso
H11 H 0.7903 0.3322 -0.0483 0.0160 1.0000 Uiso
H12 H 0.7417 0.7111 0.0175 0.0294 1.0000 Uiso
H13 H 0.8596 0.7712 -0.0439 0.0294 1.0000 Uiso
H14 H 0.9294 0.7188 0.0340 0.0294 1.0000 Uiso
H15 H 0.5155 0.5274 0.1232 0.0376 1.0000 Uiso
H16 H 0.4696 0.4987 0.0373 0.0376 1.0000 Uiso
O14 O 0.5589(5) 0.5081(5) 0.0728(2) 0.0318 1.0000 Uani

loop_
_atom_site_aniso_label
_atom_site_aniso_U_11
_atom_site_aniso_U_22
_atom_site_aniso_U_33
_atom_site_aniso_U_23
_atom_site_aniso_U_13
_atom_site_aniso_U_12
Mo1 0.00827(18) 0.00699(17) 0.0097(2) -0.00003(16) 0.0000(2) 0.00038(16)
Mo2 0.00965(17) 0.00749(14) 0.00764(18) -0.00027(19) -0.00002(15) 0.0001(2)
Mo3 0.00733(18) 0.00645(16) 0.0107(2) 0.00043(18) 0.0000(2) -0.00011(15)
S1 0.0086(4) 0.0094(4) 0.0081(5) 0.0000(5) 0.0004(4) 0.0000(6)
O1 0.0111(18) 0.0173(18) 0.0093(17) 0.0004(13) -0.0013(16) 0.0010(18)
O2 0.015(2) 0.015(2) 0.0098(19) -0.0002(14) 0.0019(15) 0.0002(15)
O3 0.0127(18) 0.011(2) 0.0127(19) 0.0011(13) 0.0003(14) 0.0025(14)
O4 0.017(2) 0.0053(18) 0.011(2) -0.0002(14) 0.0064(15) -0.0004(17)
O5 0.0058(17) 0.0090(19) 0.011(2) -0.0009(13) -0.0039(13) 0.0008(15)
O6 0.0122(15) 0.0040(13) 0.0127(17) -0.0003(16) 0.0046(11) -0.0047(19)
O7 0.0072(12) 0.0133(13) 0.0116(14) -0.0009(17) -0.0037(13) -0.0029(18)
O8 0.0158(16) 0.0156(15) 0.0117(16) -0.0012(18) 0.0017(12) -0.0017(19)
O9 0.0015(12) 0.0024(11) 0.0114(13) 0.0022(15) -0.0027(11) -0.0001(19)
O10 0.0099(17) 0.0144(16) 0.0152(18) 0.0006(15) -0.0024(18) 0.0002(17)
O11 0.0141(19) 0.0108(19) 0.014(2) 0.0015(14) 0.0041(15) -0.0034(15)
O12 0.0104(18) 0.0092(19) 0.0121(19) 0.0016(14) -0.0024(14) -0.0008(14)
O13 0.0146(15) 0.0165(16) 0.0097(15) 0.0009(18) 0.0013(12) 0.0012(19)
N1 0.014(2) 0.015(2) 0.0098(17) 0.0000(14) -0.0001(15) -0.0006(16)
N2 0.012(2) 0.027(3) 0.013(2) -0.0090(19) -0.0006(15) -0.0006(19)
C1 0.014(2) 0.017(2) 0.015(2) 0.0066(19) -0.0038(19) 0.0011(18)
C2 0.014(2) 0.023(3) 0.014(2) -0.003(2) 0.0003(19) -0.004(2)
C3 0.011(2) 0.015(3) 0.021(3) -0.005(2) 0.002(2) 0.001(2)
C4 0.013(2) 0.014(2) 0.015(3) 0.002(2) 0.0038(19) 0.0000(19)
C5 0.027(3) 0.018(3) 0.024(3) 0.002(2) -0.002(3) 0.005(3)
O14 0.0110(19) 0.070(4) 0.015(2) -0.006(2) -0.0007(15) 0.0046(19)

loop_
_atom_type_symbol
_atom_type_scat_dispersion_real
_atom_type_scat_dispersion_imag
_atom_type_scat_Cromer_Mann_a1
_atom_type_scat_Cromer_Mann_b1
_atom_type_scat_Cromer_Mann_a2
_atom_type_scat_Cromer_Mann_b2
_atom_type_scat_Cromer_Mann_a3
_atom_type_scat_Cromer_Mann_b3
_atom_type_scat_Cromer_Mann_a4
_atom_type_scat_Cromer_Mann_b4
_atom_type_scat_Cromer_Mann_c
_atom_type_scat_source
'Mo  ' -1.6832 0.6857 3.7025 0.2772 17.2356 1.0958 12.8876 11.0040 3.7429 61.6584 4.3875 International_Tables_Vol_IV_Table_2.2B
'O   ' 0.0106 0.0060 3.0485 13.2771 2.2868 5.7011 1.5463 0.3239 0.8670 32.9089 0.2508 International_Tables_Vol_IV_Table_2.2B
'S   ' 0.1246 0.1234 6.9053 1.4679 5.2034 22.2151 1.4379 0.2536 1.5863 56.1720 0.8669 International_Tables_Vol_IV_Table_2.2B
'C   ' 0.0033 0.0016 2.3100 20.8439 1.0200 10.2075 1.5886 0.5687 0.8650 51.6512 0.2156 International_Tables_Vol_IV_Table_2.2B
'N   ' 0.0061 0.0033 12.2126 0.0057 3.1322 9.8933 2.0125 28.9975 1.1663 0.5826 -11.5290 International_Tables_Vol_IV_Table_2.2B
'H   ' 0.0000 0.0000 0.4930 10.5109 0.3229 26.1257 0.1402 3.1424 0.0408 57.7998 0.0030 International_Tables_Vol_IV_Table_2.2B

loop_
_geom_angle_atom_site_label_1
_geom_angle_site_symmetry_1
_geom_angle_atom_site_label_2
_geom_angle_atom_site_label_3
_geom_angle_site_symmetry_3
_geom_angle
_geom_angle_publ_flag
O1 . Mo1 O2 . 103.0(2) yes
O1 . Mo1 O3 . 85.74(17) yes
O2 . Mo1 O3 . 171.25(17) yes
O1 . Mo1 O4 3_454 164.36(17) yes
O2 . Mo1 O4 3_454 92.43(17) yes
O3 . Mo1 O4 3_454 78.86(14) yes
O1 . Mo1 O5 3_454 105.11(18) yes
O2 . Mo1 O5 3_454 99.75(18) yes
O3 . Mo1 O5 3_454 77.28(15) yes
O4 3_454 Mo1 O5 3_454 74.28(15) yes
O1 . Mo1 O6 . 102.47(17) yes
O2 . Mo1 O6 . 98.76(17) yes
O3 . Mo1 O6 . 79.45(13) yes
O4 3_454 Mo1 O6 . 72.19(14) yes
O5 3_454 Mo1 O6 . 142.13(15) yes
O4 3_454 Mo2 O5 . 142.27(13) yes
O4 3_454 Mo2 O6 . 72.87(19) yes
O5 . Mo2 O6 . 72.31(18) yes
O4 3_454 Mo2 O7 . 105.57(19) yes
O5 . Mo2 O7 . 104.32(19) yes
O6 . Mo2 O7 . 165.14(13) yes
O4 3_454 Mo2 O8 . 96.7(2) yes
O5 . Mo2 O8 . 98.5(2) yes
O6 . Mo2 O8 . 91.77(14) yes
O7 . Mo2 O8 . 103.07(16) yes
O4 3_454 Mo2 O9 . 80.65(16) yes
O5 . Mo2 O9 . 80.08(16) yes
O6 . Mo2 O9 . 81.09(12) yes
O7 . Mo2 O9 . 84.08(14) yes
O8 . Mo2 O9 . 172.83(15) yes
O4 . Mo3 O5 . 74.34(17) yes
O4 . Mo3 O6 . 142.39(17) yes
O5 . Mo3 O6 . 71.50(15) yes
O4 . Mo3 O10 . 104.70(19) yes
O5 . Mo3 O10 . 162.62(18) yes
O6 . Mo3 O10 . 103.22(17) yes
O4 . Mo3 O11 . 99.54(18) yes
O5 . Mo3 O11 . 94.44(18) yes
O6 . Mo3 O11 . 98.31(17) yes
O10 . Mo3 O11 . 102.8(2) yes
O4 . Mo3 O12 . 78.68(15) yes
O5 . Mo3 O12 . 79.40(14) yes
O6 . Mo3 O12 . 80.04(13) yes
O10 . Mo3 O12 . 83.40(17) yes
O11 . Mo3 O12 . 173.83(17) yes
O3 . S1 O9 . 107.6(2) yes
O3 . S1 O12 . 109.77(19) yes
O9 . S1 O12 . 107.6(2) yes
O3 . S1 O13 . 112.0(3) yes
O9 . S1 O13 . 108.6(2) yes
O12 . S1 O13 . 111.2(3) yes
Mo1 . O3 S1 . 126.3(2) yes
Mo1 3_444 O4 Mo2 3_444 106.78(19) yes
Mo1 3_444 O4 Mo3 . 105.5(2) yes
Mo2 3_444 O4 Mo3 . 143.2(3) yes
Mo1 3_444 O5 Mo2 . 141.5(2) yes
Mo1 3_444 O5 Mo3 . 105.86(17) yes
Mo2 . O5 Mo3 . 107.78(18) yes
Mo1 . O6 Mo2 . 108.14(18) yes
Mo1 . O6 Mo3 . 139.47(19) yes
Mo2 . O6 Mo3 . 108.4(2) yes
Mo2 . O9 S1 . 128.12(19) yes
Mo3 . O12 S1 . 125.8(2) yes
C1 . N1 C4 . 111.8(4) yes
C2 . N2 C3 . 111.0(4) yes
N1 . C1 C2 . 108.4(4) yes
N1 . C1 C5 . 110.4(5) yes
C2 . C1 C5 . 112.0(5) yes
N2 . C2 C1 . 110.6(5) yes
N2 . C3 C4 . 109.7(5) yes
N1 . C4 C3 . 111.0(5) yes

loop_
_geom_bond_atom_site_label_1
_geom_bond_atom_site_label_2
_geom_bond_site_symmetry_2
_geom_bond_distance
_geom_bond_publ_flag
Mo1 O1 . 1.697(4) yes
Mo1 O2 . 1.698(4) yes
Mo1 O3 . 2.343(4) yes
Mo1 O4 3_454 2.326(5) yes
Mo1 O5 3_454 1.939(4) yes
Mo1 O6 . 1.949(5) yes
Mo2 O4 3_454 1.953(4) yes
Mo2 O5 . 1.954(4) yes
Mo2 O6 . 2.294(3) yes
Mo2 O7 . 1.695(3) yes
Mo2 O8 . 1.717(3) yes
Mo2 O9 . 2.182(3) yes
Mo3 O4 . 1.944(4) yes
Mo3 O5 . 2.321(4) yes
Mo3 O6 . 1.967(5) yes
Mo3 O10 . 1.706(4) yes
Mo3 O11 . 1.691(4) yes
Mo3 O12 . 2.330(4) yes
S1 O3 . 1.476(4) yes
S1 O9 . 1.528(3) yes
S1 O12 . 1.484(4) yes
S1 O13 . 1.453(4) yes
N1 C1 . 1.511(7) yes
N1 C4 . 1.500(7) yes
N2 C2 . 1.485(8) yes
N2 C3 . 1.497(8) yes
C1 C2 . 1.514(8) yes
C1 C5 . 1.520(8) yes
C3 C4 . 1.514(8) yes
